data_4128996
loop_
_publ_author_name
'de Bettencourt-Dias, Ana'
'Beeler, Rose M.'
'Zimmerman, Joshua R.'

_publ_section_title
;
 Anion-\p and H-Bonding Interactions Supporting Encapsulation of
 [Ln(NO<sub>3</sub>)<sub>6/5</sub>]<sup>3-/2-</sup> (Ln = Nd, Er) with a
 Triazine-Based Ligand.
;
_journal_issue 38
_journal_name_full 'Journal of the American Chemical Society'
_journal_page_first 15102
_journal_page_last 15110
_journal_paper_doi 10.1021/jacs.9b05566
_journal_volume 141
_journal_year 2019
_chemical_formula_sum 'C43 H42 N20 Nd O18'
_chemical_formula_weight 1271.21
_space_group_IT_number 2
_space_group_name_Hall '-P 1'
_space_group_name_H-M_alt 'P -1'
_symmetry_cell_setting triclinic
_symmetry_Int_Tables_number 2
_symmetry_space_group_name_H-M 'P -1'
_atom_sites_solution_hydrogens geom
_atom_sites_solution_primary direct
_atom_sites_solution_secondary difmap
_audit_creation_method SHELXL-97
_cell_angle_alpha 94.3940(10)
_cell_angle_beta 92.0770(10)
_cell_angle_gamma 95.1340(10)
_cell_formula_units_Z 2
_cell_length_a 12.1630(3)
_cell_length_b 12.2694(3)
_cell_length_c 17.6357(5)
_cell_measurement_reflns_used 28261
_cell_measurement_temperature 100(2)
_cell_measurement_theta_max 33.18
_cell_measurement_theta_min 2.82
_cell_volume 2611.10(12)
_computing_cell_refinement 'Bruker SMART'
_computing_data_collection 'Bruker SMART'
_computing_data_reduction 'Bruker SAINT'
_computing_molecular_graphics 'Bruker SHELXTL'
_computing_publication_material 'Bruker SHELXTL'
_computing_structure_refinement 'SHELXL-97 (Sheldrick, 1997)'
_computing_structure_solution 'SHELXS-97 (Sheldrick, 1990)'
_diffrn_ambient_temperature 100(2)
_diffrn_detector_area_resol_mean 8.3
_diffrn_measured_fraction_theta_full 0.991
_diffrn_measured_fraction_theta_max 0.991
_diffrn_measurement_device_type 'APEX CCD detector'
_diffrn_measurement_method 'Phi and omega scans'
_diffrn_radiation_monochromator graphite
_diffrn_radiation_type MoK\a
_diffrn_radiation_wavelength 0.71073
_diffrn_reflns_av_R_equivalents 0.0226
_diffrn_reflns_av_sigmaI/netI 0.0255
_diffrn_reflns_limit_h_max 17
_diffrn_reflns_limit_h_min -17
_diffrn_reflns_limit_k_max 17
_diffrn_reflns_limit_k_min -17
_diffrn_reflns_limit_l_max 24
_diffrn_reflns_limit_l_min -20
_diffrn_reflns_number 51922
_diffrn_reflns_theta_full 30.00
_diffrn_reflns_theta_max 30.00
_diffrn_reflns_theta_min 2.11
_diffrn_source 'fine-focus sealed tube'
_diffrn_standards_decay_% 0.001
_exptl_absorpt_coefficient_mu 1.087
_exptl_absorpt_correction_T_max 0.8653
_exptl_absorpt_correction_T_min 0.7998
_exptl_absorpt_correction_type multi-scan
_exptl_absorpt_process_details 'SADABS SHELXL-97 (Sheldrick, 1997)'
_exptl_crystal_colour colorless
_exptl_crystal_density_diffrn 1.617
_exptl_crystal_density_method 'not measured'
_exptl_crystal_description parallelepiped
_exptl_crystal_F_000 1288
_exptl_crystal_size_max 0.22
_exptl_crystal_size_mid 0.14
_exptl_crystal_size_min 0.14
_refine_diff_density_max 2.108
_refine_diff_density_min -1.194
_refine_diff_density_rms 0.126
_refine_ls_extinction_method none
_refine_ls_goodness_of_fit_ref 1.111
_refine_ls_hydrogen_treatment constr
_refine_ls_matrix_type full
_refine_ls_number_parameters 772
_refine_ls_number_reflns 15069
_refine_ls_number_restraints 0
_refine_ls_restrained_S_all 1.111
_refine_ls_R_factor_all 0.0583
_refine_ls_R_factor_gt 0.0419
_refine_ls_shift/su_max 0.002
_refine_ls_shift/su_mean 0.000
_refine_ls_structure_factor_coef Fsqd
_refine_ls_weighting_details 'calc w=1/[\s^2^(Fo^2^)+(0.0439P)^2^+8.5000P] where P=(Fo^2^+2Fc^2^)/3'
_refine_ls_weighting_scheme calc
_refine_ls_wR_factor_gt 0.1052
_refine_ls_wR_factor_ref 0.1223
_reflns_number_gt 12163
_reflns_number_total 15069
_reflns_threshold_expression >2sigma(I)
_cod_data_source_file ja9b05566_si_002.cif
_cod_data_source_block abd059_2_p-1_052809
_cod_database_code 4128996

loop_
_symmetry_equiv_pos_as_xyz
'x, y, z'
'-x, -y, -z'

loop_
_atom_site_label
_atom_site_type_symbol
_atom_site_fract_x
_atom_site_fract_y
_atom_site_fract_z
_atom_site_U_iso_or_equiv
_atom_site_adp_type
_atom_site_occupancy
_atom_site_symmetry_multiplicity
_atom_site_calc_flag
_atom_site_refinement_flags
Nd1 Nd 0.5000 0.5000 0.5000 0.02597(7) Uani 1 2 d S
N13 N 0.2567(3) 0.4148(3) 0.48983(17) 0.0328(6) Uani 1 1 d .
N14 N 0.5556(4) 0.2675(4) 0.49398(18) 0.0503(11) Uani 1 1 d .
N15 N 0.5134(2) 0.5056(3) 0.33046(16) 0.0314(6) Uani 1 1 d .
O1 O 0.3097(2) 0.4330(3) 0.43071(14) 0.0374(6) Uani 1 1 d .
O2 O 0.1610(3) 0.3735(3) 0.48605(18) 0.0531(9) Uani 1 1 d .
O3 O 0.3078(2) 0.4405(3) 0.55315(13) 0.0348(6) Uani 1 1 d .
O4 O 0.4540(3) 0.2878(3) 0.48960(16) 0.0442(7) Uani 1 1 d .
O5 O 0.5787(4) 0.1709(3) 0.4924(2) 0.0688(12) Uani 1 1 d .
O6 O 0.6295(3) 0.3459(3) 0.49885(17) 0.0444(7) Uani 1 1 d .
O7 O 0.5255(2) 0.4195(2) 0.36382(14) 0.0340(6) Uani 1 1 d .
O8 O 0.5276(3) 0.5107(3) 0.26254(15) 0.0509(8) Uani 1 1 d .
O9 O 0.4841(2) 0.5860(2) 0.37019(14) 0.0323(5) Uani 1 1 d .
Nd2 Nd 1.0000 1.0000 0.0000 0.01599(6) Uani 1 2 d S
N16 N 0.9887(2) 0.7566(2) 0.01685(15) 0.0202(5) Uani 1 1 d .
N17 N 0.7525(2) 1.0054(2) 0.01920(15) 0.0196(5) Uani 1 1 d .
N18 N 1.0382(2) 1.0509(2) 0.16887(15) 0.0250(5) Uani 1 1 d .
O10 O 1.08012(17) 0.81131(19) 0.00900(13) 0.0222(4) Uani 1 1 d .
O11 O 0.9818(2) 0.6565(2) 0.01984(17) 0.0331(6) Uani 1 1 d .
O12 O 0.90338(17) 0.80965(18) 0.02085(13) 0.0208(4) Uani 1 1 d .
O13 O 0.79007(18) 0.98423(18) -0.04473(12) 0.0218(4) Uani 1 1 d .
O14 O 0.65465(19) 1.0186(2) 0.02807(15) 0.0296(5) Uani 1 1 d .
O15 O 0.82160(18) 1.01375(18) 0.07627(12) 0.0215(4) Uani 1 1 d .
O16 O 1.0348(2) 1.1264(2) 0.12392(13) 0.0275(5) Uani 1 1 d .
O17 O 1.0494(3) 1.0709(3) 0.23788(15) 0.0450(7) Uani 1 1 d .
O18 O 1.02854(18) 0.95273(19) 0.13900(12) 0.0232(4) Uani 1 1 d .
C1 C 0.5464(3) 0.5944(3) 0.10051(16) 0.0210(6) Uani 1 1 d .
C2 C 0.4562(3) 0.4270(3) 0.09008(16) 0.0214(6) Uani 1 1 d .
C3 C 0.6408(3) 0.4464(3) 0.10485(18) 0.0235(6) Uani 1 1 d .
C4 C 0.6505(3) 0.7742(3) 0.11633(17) 0.0237(6) Uani 1 1 d .
H4A H 0.6362 0.8512 0.1099 0.028 Uiso 1 1 calc R
H4B H 0.6993 0.7512 0.0755 0.028 Uiso 1 1 calc R
C5 C 0.4437(3) 0.7573(3) 0.09721(19) 0.0266(6) Uani 1 1 d .
H5A H 0.3901 0.7055 0.0659 0.032 Uiso 1 1 calc R
H5B H 0.4586 0.8230 0.0686 0.032 Uiso 1 1 calc R
C6 C 0.2566(3) 0.4084(3) 0.06995(18) 0.0267(7) Uani 1 1 d .
H6A H 0.1971 0.3486 0.0575 0.032 Uiso 1 1 calc R
H6B H 0.2629 0.4527 0.0254 0.032 Uiso 1 1 calc R
C7 C 0.3620(3) 0.2425(3) 0.08469(18) 0.0263(7) Uani 1 1 d .
H7A H 0.4162 0.2168 0.0484 0.032 Uiso 1 1 calc R
H7B H 0.2884 0.2061 0.0675 0.032 Uiso 1 1 calc R
C8 C 0.7348(3) 0.2814(3) 0.1124(2) 0.0335(8) Uani 1 1 d .
H8A H 0.8016 0.2563 0.0885 0.040 Uiso 1 1 calc R
H8B H 0.6695 0.2458 0.0820 0.040 Uiso 1 1 calc R
C9 C 0.8456(3) 0.4640(3) 0.1207(2) 0.0339(8) Uani 1 1 d .
H9A H 0.8362 0.5426 0.1160 0.041 Uiso 1 1 calc R
H9B H 0.8944 0.4396 0.0802 0.041 Uiso 1 1 calc R
C10 C 0.7111(3) 0.7704(3) 0.19194(18) 0.0231(6) Uani 1 1 d .
C11 C 0.8229(3) 0.8032(3) 0.2022(2) 0.0269(7) Uani 1 1 d .
H11 H 0.8646 0.8250 0.1605 0.032 Uiso 1 1 calc R
C12 C 0.8734(3) 0.8038(3) 0.2741(2) 0.0318(7) Uani 1 1 d .
H12 H 0.9496 0.8282 0.2821 0.038 Uiso 1 1 calc R
C13 C 0.8130(3) 0.7690(4) 0.3339(2) 0.0366(8) Uani 1 1 d .
H13 H 0.8472 0.7677 0.3831 0.044 Uiso 1 1 calc R
C14 C 0.7023(3) 0.7364(4) 0.32106(19) 0.0346(8) Uani 1 1 d .
H14 H 0.6598 0.7114 0.3615 0.042 Uiso 1 1 calc R
C15 C 0.3904(3) 0.7917(3) 0.17017(19) 0.0247(6) Uani 1 1 d .
C16 C 0.2979(3) 0.8499(3) 0.1688(2) 0.0324(7) Uani 1 1 d .
H16 H 0.2661 0.8673 0.1217 0.039 Uiso 1 1 calc R
C17 C 0.2526(3) 0.8821(3) 0.2364(2) 0.0362(8) Uani 1 1 d .
H17 H 0.1894 0.9224 0.2364 0.043 Uiso 1 1 calc R
C18 C 0.2992(3) 0.8556(3) 0.3042(2) 0.0326(7) Uani 1 1 d .
H18 H 0.2692 0.8771 0.3515 0.039 Uiso 1 1 calc R
C19 C 0.3905(3) 0.7972(3) 0.3012(2) 0.0297(7) Uani 1 1 d .
H19 H 0.4230 0.7781 0.3477 0.036 Uiso 1 1 calc R
C20 C 0.2244(3) 0.4796(3) 0.13658(18) 0.0249(6) Uani 1 1 d .
C21 C 0.1606(3) 0.5655(3) 0.1284(2) 0.0314(7) Uani 1 1 d .
H21 H 0.1368 0.5827 0.0791 0.038 Uiso 1 1 calc R
C22 C 0.1317(3) 0.6262(3) 0.1921(2) 0.0346(8) Uani 1 1 d .
H22 H 0.0862 0.6846 0.1872 0.042 Uiso 1 1 calc R
C23 C 0.1690(3) 0.6022(3) 0.2638(2) 0.0325(7) Uani 1 1 d .
H23 H 0.1513 0.6451 0.3081 0.039 Uiso 1 1 calc R
C24 C 0.2317(3) 0.5158(3) 0.26972(19) 0.0276(7) Uani 1 1 d .
H24 H 0.2571 0.4981 0.3185 0.033 Uiso 1 1 calc R
C25 C 0.3917(3) 0.2070(3) 0.16270(18) 0.0259(6) Uani 1 1 d .
C26 C 0.4491(3) 0.1165(3) 0.1700(2) 0.0325(7) Uani 1 1 d .
H26 H 0.4743 0.0778 0.1262 0.039 Uiso 1 1 calc R
C27 C 0.4698(4) 0.0821(3) 0.2416(2) 0.0375(8) Uani 1 1 d .
H27 H 0.5089 0.0195 0.2479 0.045 Uiso 1 1 calc R
C28 C 0.4319(4) 0.1419(3) 0.3041(2) 0.0378(8) Uani 1 1 d .
H28 H 0.4449 0.1209 0.3541 0.045 Uiso 1 1 calc R
C29 C 0.3757(3) 0.2314(3) 0.2925(2) 0.0333(8) Uani 1 1 d .
H29 H 0.3500 0.2717 0.3353 0.040 Uiso 1 1 calc R
C30 C 0.7309(3) 0.2452(3) 0.1913(2) 0.0329(8) Uani 1 1 d .
C31 C 0.7660(3) 0.1475(3) 0.2010(2) 0.0286(7) Uani 1 1 d .
H31 H 0.7871 0.1045 0.1577 0.034 Uiso 1 1 calc R
C32 C 0.7728(4) 0.1082(4) 0.2678(3) 0.0505(12) Uani 1 1 d .
H32 H 0.7992 0.0382 0.2720 0.061 Uiso 1 1 calc R
C33 C 0.7417(4) 0.1679(4) 0.3331(3) 0.0487(11) Uani 1 1 d .
H33 H 0.7473 0.1398 0.3817 0.058 Uiso 1 1 calc R
C34 C 0.7026(3) 0.2689(4) 0.3250(3) 0.0407(9) Uani 1 1 d .
H34 H 0.6807 0.3119 0.3680 0.049 Uiso 1 1 calc R
C35 C 0.8987(3) 0.4506(3) 0.1970(2) 0.0335(8) Uani 1 1 d .
C36 C 0.9675(3) 0.3703(3) 0.2038(3) 0.0414(10) Uani 1 1 d .
H36 H 0.9869 0.3270 0.1602 0.050 Uiso 1 1 calc R
C37 C 1.0082(4) 0.3532(4) 0.2746(4) 0.0632(17) Uani 1 1 d .
H37 H 1.0553 0.2965 0.2806 0.076 Uiso 1 1 calc R
C38 C 0.9810(4) 0.4183(4) 0.3382(3) 0.0540(12) Uani 1 1 d .
H38 H 1.0094 0.4072 0.3877 0.065 Uiso 1 1 calc R
C39 C 0.9115(3) 0.4996(4) 0.3272(3) 0.0426(10) Uani 1 1 d .
H39 H 0.8927 0.5451 0.3699 0.051 Uiso 1 1 calc R
N1 N 0.6453(2) 0.5561(2) 0.10658(14) 0.0219(5) Uani 1 1 d .
N2 N 0.4481(2) 0.5348(2) 0.09035(14) 0.0224(5) Uani 1 1 d .
N3 N 0.5484(2) 0.3769(2) 0.09774(15) 0.0239(5) Uani 1 1 d .
N4 N 0.5458(2) 0.7060(2) 0.10602(15) 0.0235(5) Uani 1 1 d .
N5 N 0.3597(2) 0.3603(2) 0.08215(15) 0.0236(5) Uani 1 1 d .
N6 N 0.7367(2) 0.3996(2) 0.10995(19) 0.0313(7) Uani 1 1 d .
N7 N 0.6540(2) 0.7395(3) 0.25167(16) 0.0280(6) Uani 1 1 d .
N8 N 0.4361(2) 0.7658(2) 0.23560(16) 0.0263(6) Uani 1 1 d .
N9 N 0.2577(2) 0.4557(2) 0.20704(15) 0.0236(5) Uani 1 1 d .
N10 N 0.3555(2) 0.2645(2) 0.22281(16) 0.0272(6) Uani 1 1 d .
N11 N 0.6959(3) 0.3058(3) 0.2543(2) 0.0458(9) Uani 1 1 d .
N12 N 0.8696(3) 0.5160(3) 0.2576(2) 0.0369(7) Uani 1 1 d .
C42 C 0.6320(6) 0.9484(5) 0.4326(5) 0.0748(18) Uani 1 1 d .
C43 C 0.6685(7) 0.9544(7) 0.5009(6) 0.097(3) Uani 1 1 d .
H43A H 0.7417 0.9955 0.5053 0.146 Uiso 1 1 calc R
H43B H 0.6743 0.8802 0.5168 0.146 Uiso 1 1 calc R
H43C H 0.6180 0.9920 0.5337 0.146 Uiso 1 1 calc R
N20 N 0.5971(7) 0.9460(6) 0.3644(5) 0.110(2) Uani 1 1 d .
C44 C 0.8900(7) 0.3258(11) 0.5112(6) 0.060(3) Uani 0.50 1 d P
H44A H 0.8138 0.3141 0.4900 0.090 Uiso 0.50 1 calc PR
H44B H 0.9412 0.3288 0.4696 0.090 Uiso 0.50 1 calc PR
H44C H 0.8997 0.3952 0.5432 0.090 Uiso 0.50 1 calc PR
C45 C 0.9127(5) 0.2354(9) 0.5571(4) 0.0340(19) Uani 0.50 1 d P
N21 N 0.9257(6) 0.1790(10) 0.5901(6) 0.068(3) Uani 0.50 1 d P
C46 C 1.0089(14) 0.0657(8) 0.4132(5) 0.060(3) Uani 0.50 1 d P
C47 C 1.1191(13) 0.1071(9) 0.4152(6) 0.075(4) Uani 0.50 1 d P
H47A H 1.1604 0.0734 0.4545 0.112 Uiso 0.50 1 calc PR
H47B H 1.1246 0.1869 0.4270 0.112 Uiso 0.50 1 calc PR
H47C H 1.1500 0.0905 0.3655 0.112 Uiso 0.50 1 calc PR
N22 N 0.9156(12) 0.0292(9) 0.4121(5) 0.073(3) Uani 0.50 1 d P

loop_
_atom_site_aniso_label
_atom_site_aniso_U_11
_atom_site_aniso_U_22
_atom_site_aniso_U_33
_atom_site_aniso_U_23
_atom_site_aniso_U_13
_atom_site_aniso_U_12
Nd1 0.02593(12) 0.04432(15) 0.00983(10) -0.00115(9) 0.00201(8) 0.01757(10)
N13 0.0343(16) 0.0454(18) 0.0192(13) 0.0029(12) -0.0009(11) 0.0071(13)
N14 0.075(3) 0.070(3) 0.0143(14) 0.0049(15) 0.0102(15) 0.048(2)
N15 0.0272(14) 0.0513(18) 0.0140(12) -0.0006(12) 0.0004(10) -0.0026(13)
O1 0.0409(15) 0.0587(18) 0.0138(11) 0.0041(11) 0.0002(10) 0.0110(13)
O2 0.0473(18) 0.075(2) 0.0333(16) 0.0082(15) -0.0068(13) -0.0166(16)
O3 0.0307(13) 0.0621(18) 0.0122(10) -0.0013(10) -0.0013(9) 0.0129(12)
O4 0.0533(18) 0.0550(18) 0.0258(14) -0.0017(12) 0.0062(12) 0.0163(15)
O5 0.102(3) 0.064(2) 0.047(2) 0.0024(17) 0.013(2) 0.042(2)
O6 0.0418(16) 0.062(2) 0.0326(15) 0.0011(14) 0.0083(12) 0.0238(15)
O7 0.0379(14) 0.0480(15) 0.0168(11) -0.0038(10) 0.0024(10) 0.0124(12)
O8 0.077(2) 0.0575(19) 0.0142(12) -0.0026(12) 0.0107(13) -0.0134(17)
O9 0.0291(12) 0.0518(16) 0.0181(11) 0.0044(10) 0.0021(9) 0.0142(11)
Nd2 0.01463(10) 0.01955(10) 0.01265(10) -0.00303(7) 0.00192(7) -0.00150(7)
N16 0.0176(11) 0.0238(12) 0.0177(11) -0.0016(9) -0.0002(9) -0.0028(9)
N17 0.0184(11) 0.0167(10) 0.0227(12) -0.0004(9) 0.0023(9) -0.0037(9)
N18 0.0213(12) 0.0342(14) 0.0185(12) -0.0041(10) 0.0001(9) 0.0024(10)
O10 0.0151(9) 0.0277(11) 0.0225(11) -0.0016(8) 0.0017(8) -0.0026(8)
O11 0.0247(12) 0.0241(11) 0.0510(16) 0.0099(11) -0.0010(11) -0.0001(9)
O12 0.0146(9) 0.0234(10) 0.0231(11) -0.0022(8) 0.0014(8) -0.0014(8)
O13 0.0218(10) 0.0234(10) 0.0183(10) -0.0033(8) 0.0012(8) -0.0037(8)
O14 0.0164(10) 0.0336(12) 0.0386(14) 0.0022(10) 0.0053(9) 0.0014(9)
O15 0.0219(10) 0.0237(10) 0.0177(10) -0.0032(8) 0.0013(8) -0.0007(8)
O16 0.0317(12) 0.0287(11) 0.0207(11) -0.0052(9) -0.0008(9) 0.0011(9)
O17 0.063(2) 0.0558(18) 0.0163(12) -0.0086(11) -0.0036(12) 0.0186(15)
O18 0.0207(10) 0.0305(11) 0.0173(10) -0.0015(8) 0.0018(8) -0.0019(8)
C1 0.0228(14) 0.0274(14) 0.0108(12) -0.0013(10) 0.0022(10) -0.0072(11)
C2 0.0233(14) 0.0264(14) 0.0122(12) -0.0031(10) 0.0033(10) -0.0078(11)
C3 0.0205(14) 0.0282(15) 0.0191(14) -0.0083(11) 0.0073(11) -0.0065(11)
C4 0.0265(15) 0.0250(14) 0.0171(13) -0.0005(11) 0.0001(11) -0.0098(12)
C5 0.0297(16) 0.0284(15) 0.0205(14) 0.0054(12) -0.0061(12) -0.0044(12)
C6 0.0225(14) 0.0373(17) 0.0172(14) -0.0002(12) -0.0021(11) -0.0105(12)
C7 0.0291(16) 0.0267(15) 0.0194(14) -0.0045(11) 0.0029(11) -0.0136(12)
C8 0.0232(15) 0.0269(16) 0.047(2) -0.0159(15) 0.0101(14) -0.0043(12)
C9 0.0193(15) 0.0306(16) 0.048(2) -0.0133(15) 0.0132(14) -0.0088(12)
C10 0.0232(14) 0.0255(14) 0.0187(14) -0.0023(11) 0.0022(11) -0.0058(11)
C11 0.0226(15) 0.0302(16) 0.0259(16) -0.0035(12) 0.0067(12) -0.0068(12)
C12 0.0204(15) 0.0413(19) 0.0310(18) -0.0084(14) 0.0010(12) -0.0028(13)
C13 0.0261(17) 0.059(2) 0.0224(16) -0.0063(16) -0.0026(13) 0.0019(16)
C14 0.0248(16) 0.062(2) 0.0161(15) 0.0025(15) 0.0032(12) -0.0007(16)
C15 0.0257(15) 0.0233(14) 0.0234(15) 0.0046(11) -0.0035(11) -0.0069(11)
C16 0.0329(18) 0.0280(16) 0.0355(19) 0.0053(14) -0.0099(14) 0.0013(13)
C17 0.0288(18) 0.0312(17) 0.048(2) 0.0004(16) -0.0054(15) 0.0049(14)
C18 0.0290(17) 0.0312(17) 0.0371(19) 0.0025(14) 0.0042(14) -0.0006(13)
C19 0.0269(16) 0.0358(17) 0.0268(16) 0.0072(13) 0.0037(13) 0.0013(13)
C20 0.0177(13) 0.0334(16) 0.0209(14) 0.0021(12) -0.0029(11) -0.0103(12)
C21 0.0249(16) 0.0370(18) 0.0303(17) 0.0050(14) -0.0084(13) -0.0059(13)
C22 0.0286(17) 0.0311(17) 0.043(2) -0.0001(15) -0.0046(15) -0.0010(14)
C23 0.0278(17) 0.0336(17) 0.0335(18) -0.0056(14) 0.0016(14) -0.0039(13)
C24 0.0253(15) 0.0359(17) 0.0197(14) -0.0021(12) 0.0011(11) -0.0044(13)
C25 0.0275(15) 0.0269(15) 0.0199(14) -0.0030(11) 0.0023(11) -0.0132(12)
C26 0.0402(19) 0.0244(15) 0.0300(18) -0.0042(13) 0.0044(14) -0.0089(14)
C27 0.047(2) 0.0269(16) 0.037(2) 0.0022(14) -0.0012(16) -0.0063(15)
C28 0.050(2) 0.0366(19) 0.0243(17) 0.0005(14) -0.0023(15) -0.0051(17)
C29 0.041(2) 0.0363(18) 0.0207(16) -0.0031(13) 0.0025(14) -0.0031(15)
C30 0.0210(15) 0.0289(16) 0.045(2) -0.0140(15) 0.0099(14) -0.0049(12)
C31 0.0249(15) 0.0267(15) 0.0327(18) -0.0089(13) 0.0037(13) 0.0027(12)
C32 0.037(2) 0.040(2) 0.073(3) -0.013(2) 0.000(2) 0.0084(17)
C33 0.041(2) 0.057(3) 0.051(3) 0.009(2) 0.0073(19) 0.010(2)
C34 0.036(2) 0.042(2) 0.046(2) 0.0018(17) 0.0176(17) 0.0091(16)
C35 0.0185(14) 0.0289(16) 0.050(2) -0.0114(15) 0.0101(14) -0.0065(12)
C36 0.0205(16) 0.0291(17) 0.072(3) -0.0113(18) 0.0119(18) -0.0040(13)
C37 0.0228(19) 0.031(2) 0.134(6) 0.000(3) 0.016(3) -0.0033(15)
C38 0.031(2) 0.053(3) 0.075(4) 0.006(2) -0.010(2) -0.0058(19)
C39 0.0283(18) 0.046(2) 0.050(2) -0.0120(18) -0.0003(16) -0.0038(16)
N1 0.0215(12) 0.0263(12) 0.0154(11) -0.0048(9) 0.0041(9) -0.0083(10)
N2 0.0214(12) 0.0290(13) 0.0145(11) -0.0005(9) 0.0000(9) -0.0090(10)
N3 0.0226(12) 0.0270(13) 0.0189(12) -0.0078(10) 0.0043(9) -0.0088(10)
N4 0.0247(13) 0.0262(12) 0.0175(12) 0.0019(10) -0.0009(9) -0.0081(10)
N5 0.0217(12) 0.0292(13) 0.0169(12) -0.0023(10) 0.0002(9) -0.0099(10)
N6 0.0198(13) 0.0241(13) 0.0467(18) -0.0124(12) 0.0103(12) -0.0069(10)
N7 0.0233(13) 0.0430(16) 0.0162(12) 0.0020(11) 0.0019(10) -0.0064(11)
N8 0.0228(13) 0.0331(14) 0.0233(13) 0.0079(11) 0.0012(10) -0.0009(11)
N9 0.0190(12) 0.0315(13) 0.0182(12) 0.0001(10) -0.0004(9) -0.0069(10)
N10 0.0285(14) 0.0315(14) 0.0193(13) -0.0018(10) 0.0027(10) -0.0068(11)
N11 0.0383(18) 0.0407(18) 0.055(2) -0.0140(16) 0.0233(16) -0.0073(15)
N12 0.0215(14) 0.0378(16) 0.048(2) -0.0132(14) 0.0038(13) -0.0032(12)
C42 0.085(5) 0.057(3) 0.078(5) -0.007(3) 0.021(4) -0.011(3)
C43 0.089(5) 0.078(5) 0.119(7) -0.002(5) -0.005(5) -0.012(4)
N20 0.134(7) 0.086(5) 0.107(6) 0.011(4) -0.007(5) -0.002(4)
C44 0.018(3) 0.111(9) 0.052(6) 0.029(6) 0.001(3) 0.001(4)
C45 0.010(3) 0.080(6) 0.009(3) 0.002(3) -0.001(2) -0.011(3)
N21 0.017(3) 0.112(9) 0.068(7) -0.021(6) 0.001(4) -0.008(4)
C46 0.122(11) 0.040(5) 0.022(4) 0.010(3) -0.010(5) 0.033(6)
C47 0.129(12) 0.055(6) 0.029(5) -0.013(4) -0.002(6) -0.032(7)
N22 0.126(10) 0.062(6) 0.040(5) 0.004(4) -0.016(6) 0.053(7)

loop_
_atom_type_symbol
_atom_type_description
_atom_type_scat_dispersion_real
_atom_type_scat_dispersion_imag
_atom_type_scat_source
C C 0.0033 0.0016 'International Tables Vol C Tables 4.2.6.8 and 6.1.1.4'
H H 0.0000 0.0000 'International Tables Vol C Tables 4.2.6.8 and 6.1.1.4'
N N 0.0061 0.0033 'International Tables Vol C Tables 4.2.6.8 and 6.1.1.4'
O O 0.0106 0.0060 'International Tables Vol C Tables 4.2.6.8 and 6.1.1.4'
Nd Nd -0.1943 3.0179 'International Tables Vol C Tables 4.2.6.8 and 6.1.1.4'

loop_
_geom_angle_atom_site_label_1
_geom_angle_atom_site_label_2
_geom_angle_atom_site_label_3
_geom_angle
_geom_angle_site_symmetry_1
_geom_angle_site_symmetry_3
O7 Nd1 O7 180.00(4) . 2_666
O7 Nd1 O6 68.77(9) . .
O7 Nd1 O6 111.23(9) 2_666 .
O7 Nd1 O6 111.23(9) . 2_666
O7 Nd1 O6 68.77(9) 2_666 2_666
O6 Nd1 O6 180.000(1) . 2_666
O7 Nd1 O9 48.99(9) . .
O7 Nd1 O9 131.01(9) 2_666 .
O6 Nd1 O9 113.25(9) . .
O6 Nd1 O9 66.75(9) 2_666 .
O7 Nd1 O9 131.01(9) . 2_666
O7 Nd1 O9 48.99(9) 2_666 2_666
O6 Nd1 O9 66.75(9) . 2_666
O6 Nd1 O9 113.25(9) 2_666 2_666
O9 Nd1 O9 180.000(1) . 2_666
O7 Nd1 O4 110.32(9) . 2_666
O7 Nd1 O4 69.68(9) 2_666 2_666
O6 Nd1 O4 130.01(11) . 2_666
O6 Nd1 O4 49.99(11) 2_666 2_666
O9 Nd1 O4 66.51(9) . 2_666
O9 Nd1 O4 113.49(9) 2_666 2_666
O7 Nd1 O4 69.68(9) . .
O7 Nd1 O4 110.32(9) 2_666 .
O6 Nd1 O4 49.99(11) . .
O6 Nd1 O4 130.01(11) 2_666 .
O9 Nd1 O4 113.49(9) . .
O9 Nd1 O4 66.51(9) 2_666 .
O4 Nd1 O4 180.0 2_666 .
O7 Nd1 O1 111.12(9) . 2_666
O7 Nd1 O1 68.88(8) 2_666 2_666
O6 Nd1 O1 68.55(11) . 2_666
O6 Nd1 O1 111.45(11) 2_666 2_666
O9 Nd1 O1 110.12(8) . 2_666
O9 Nd1 O1 69.88(8) 2_666 2_666
O4 Nd1 O1 65.86(10) 2_666 2_666
O4 Nd1 O1 114.14(10) . 2_666
O7 Nd1 O1 68.88(8) . .
O7 Nd1 O1 111.12(9) 2_666 .
O6 Nd1 O1 111.45(11) . .
O6 Nd1 O1 68.55(11) 2_666 .
O9 Nd1 O1 69.88(8) . .
O9 Nd1 O1 110.12(8) 2_666 .
O4 Nd1 O1 114.14(10) 2_666 .
O4 Nd1 O1 65.86(10) . .
O1 Nd1 O1 180.00(7) 2_666 .
O7 Nd1 O3 66.09(9) . 2_666
O7 Nd1 O3 113.91(9) 2_666 2_666
O6 Nd1 O3 67.83(10) . 2_666
O6 Nd1 O3 112.17(10) 2_666 2_666
O9 Nd1 O3 67.10(8) . 2_666
O9 Nd1 O3 112.90(8) 2_666 2_666
O4 Nd1 O3 67.22(10) 2_666 2_666
O4 Nd1 O3 112.78(9) . 2_666
O1 Nd1 O3 48.70(8) 2_666 2_666
O1 Nd1 O3 131.30(8) . 2_666
O7 Nd1 O3 113.91(9) . .
O7 Nd1 O3 66.09(9) 2_666 .
O6 Nd1 O3 112.17(10) . .
O6 Nd1 O3 67.83(10) 2_666 .
O9 Nd1 O3 112.90(8) . .
O9 Nd1 O3 67.10(8) 2_666 .
O4 Nd1 O3 112.78(9) 2_666 .
O4 Nd1 O3 67.22(10) . .
O1 Nd1 O3 131.30(8) 2_666 .
O1 Nd1 O3 48.70(8) . .
O3 Nd1 O3 180.000(1) 2_666 .
O2 N13 O3 121.3(3) . .
O2 N13 O1 122.0(3) . .
O3 N13 O1 116.7(3) . .
O5 N14 O6 121.4(4) . .
O5 N14 O4 119.5(5) . .
O6 N14 O4 119.1(4) . .
O5 N14 Nd1 179.3(3) . .
O6 N14 Nd1 58.6(2) . .
O4 N14 Nd1 60.5(2) . .
O8 N15 O9 120.9(3) . .
O8 N15 O7 122.4(3) . .
O9 N15 O7 116.7(3) . .
O8 N15 Nd1 174.9(3) . .
O9 N15 Nd1 59.35(16) . .
O7 N15 Nd1 57.81(15) . .
N13 O1 Nd1 97.2(2) . .
N13 O3 Nd1 97.3(2) . .
N14 O4 Nd1 94.1(3) . .
N14 O6 Nd1 96.8(2) . .
N15 O7 Nd1 97.54(19) . .
N15 O9 Nd1 96.2(2) . .
O12 Nd2 O12 180.0 2_775 .
O12 Nd2 O16 113.30(7) 2_775 2_775
O12 Nd2 O16 66.70(7) . 2_775
O12 Nd2 O16 66.70(7) 2_775 .
O12 Nd2 O16 113.30(7) . .
O16 Nd2 O16 180.00(6) 2_775 .
O12 Nd2 O18 68.71(7) 2_775 2_775
O12 Nd2 O18 111.29(7) . 2_775
O16 Nd2 O18 49.56(8) 2_775 2_775
O16 Nd2 O18 130.44(8) . 2_775
O12 Nd2 O18 111.29(7) 2_775 .
O12 Nd2 O18 68.71(7) . .
O16 Nd2 O18 130.44(8) 2_775 .
O16 Nd2 O18 49.56(8) . .
O18 Nd2 O18 180.00(10) 2_775 .
O12 Nd2 O10 49.41(7) 2_775 2_775
O12 Nd2 O10 130.59(7) . 2_775
O16 Nd2 O10 112.68(7) 2_775 2_775
O16 Nd2 O10 67.32(7) . 2_775
O18 Nd2 O10 67.74(7) 2_775 2_775
O18 Nd2 O10 112.26(7) . 2_775
O12 Nd2 O10 130.59(7) 2_775 .
O12 Nd2 O10 49.41(7) . .
O16 Nd2 O10 67.32(7) 2_775 .
O16 Nd2 O10 112.68(7) . .
O18 Nd2 O10 112.26(7) 2_775 .
O18 Nd2 O10 67.74(7) . .
O10 Nd2 O10 180.00(10) 2_775 .
O12 Nd2 O15 67.80(7) 2_775 2_775
O12 Nd2 O15 112.20(7) . 2_775
O16 Nd2 O15 67.79(7) 2_775 2_775
O16 Nd2 O15 112.21(7) . 2_775
O18 Nd2 O15 67.87(7) 2_775 2_775
O18 Nd2 O15 112.13(7) . 2_775
O10 Nd2 O15 112.11(7) 2_775 2_775
O10 Nd2 O15 67.89(7) . 2_775
O12 Nd2 O15 112.20(7) 2_775 .
O12 Nd2 O15 67.80(7) . .
O16 Nd2 O15 112.21(7) 2_775 .
O16 Nd2 O15 67.79(7) . .
O18 Nd2 O15 112.13(7) 2_775 .
O18 Nd2 O15 67.87(7) . .
O10 Nd2 O15 67.89(7) 2_775 .
O10 Nd2 O15 112.11(7) . .
O15 Nd2 O15 180.00(10) 2_775 .
O12 Nd2 O13 68.61(7) 2_775 2_775
O12 Nd2 O13 111.39(7) . 2_775
O16 Nd2 O13 110.72(7) 2_775 2_775
O16 Nd2 O13 69.28(7) . 2_775
O18 Nd2 O13 112.49(7) 2_775 2_775
O18 Nd2 O13 67.51(7) . 2_775
O10 Nd2 O13 113.87(7) 2_775 2_775
O10 Nd2 O13 66.13(7) . 2_775
O15 Nd2 O13 48.52(7) 2_775 2_775
O15 Nd2 O13 131.48(7) . 2_775
O12 Nd2 O13 111.39(7) 2_775 .
O12 Nd2 O13 68.61(7) . .
O16 Nd2 O13 69.28(7) 2_775 .
O16 Nd2 O13 110.72(7) . .
O18 Nd2 O13 67.51(7) 2_775 .
O18 Nd2 O13 112.49(7) . .
O10 Nd2 O13 66.13(7) 2_775 .
O10 Nd2 O13 113.87(7) . .
O15 Nd2 O13 131.48(7) 2_775 .
O15 Nd2 O13 48.52(7) . .
O13 Nd2 O13 180.0 2_775 .
O11 N16 O10 121.7(3) . .
O11 N16 O12 121.2(2) . .
O10 N16 O12 117.1(2) . .
O14 N17 O13 122.7(3) . .
O14 N17 O15 120.7(3) . .
O13 N17 O15 116.6(2) . .
O17 N18 O16 121.9(3) . .
O17 N18 O18 121.2(3) . .
O16 N18 O18 116.9(3) . .
O17 N18 Nd2 177.5(2) . .
O16 N18 Nd2 58.47(15) . .
O18 N18 Nd2 58.48(15) . .
N16 O10 Nd2 96.20(17) . .
N16 O12 Nd2 97.21(16) . .
N17 O13 Nd2 97.02(17) . .
N17 O15 Nd2 97.41(16) . .
N18 O16 Nd2 96.78(17) . .
N18 O18 Nd2 96.70(18) . .
N1 C1 N2 126.8(3) . .
N1 C1 N4 116.1(3) . .
N2 C1 N4 117.1(3) . .
N3 C2 N2 127.1(3) . .
N3 C2 N5 116.1(3) . .
N2 C2 N5 116.8(3) . .
N1 C3 N3 125.9(3) . .
N1 C3 N6 118.2(3) . .
N3 C3 N6 115.9(3) . .
N4 C4 C10 115.4(3) . .
N4 C4 H4A 108.4 . .
C10 C4 H4A 108.4 . .
N4 C4 H4B 108.4 . .
C10 C4 H4B 108.4 . .
H4A C4 H4B 107.5 . .
N4 C5 C15 115.7(3) . .
N4 C5 H5A 108.3 . .
C15 C5 H5A 108.3 . .
N4 C5 H5B 108.3 . .
C15 C5 H5B 108.3 . .
H5A C5 H5B 107.4 . .
N5 C6 C20 114.1(3) . .
N5 C6 H6A 108.7 . .
C20 C6 H6A 108.7 . .
N5 C6 H6B 108.7 . .
C20 C6 H6B 108.7 . .
H6A C6 H6B 107.6 . .
N5 C7 C25 114.2(3) . .
N5 C7 H7A 108.7 . .
C25 C7 H7A 108.7 . .
N5 C7 H7B 108.7 . .
C25 C7 H7B 108.7 . .
H7A C7 H7B 107.6 . .
N6 C8 C30 113.2(3) . .
N6 C8 H8A 108.9 . .
C30 C8 H8A 108.9 . .
N6 C8 H8B 108.9 . .
C30 C8 H8B 108.9 . .
H8A C8 H8B 107.8 . .
N6 C9 C35 111.3(3) . .
N6 C9 H9A 109.4 . .
C35 C9 H9A 109.4 . .
N6 C9 H9B 109.4 . .
C35 C9 H9B 109.4 . .
H9A C9 H9B 108.0 . .
N7 C10 C11 119.3(3) . .
N7 C10 C4 119.0(3) . .
C11 C10 C4 121.6(3) . .
C10 C11 C12 119.2(3) . .
C10 C11 H11 120.4 . .
C12 C11 H11 120.4 . .
C13 C12 C11 120.1(3) . .
C13 C12 H12 120.0 . .
C11 C12 H12 120.0 . .
C14 C13 C12 118.8(3) . .
C14 C13 H13 120.6 . .
C12 C13 H13 120.6 . .
N7 C14 C13 120.4(3) . .
N7 C14 H14 119.8 . .
C13 C14 H14 119.8 . .
N8 C15 C16 121.4(3) . .
N8 C15 C5 118.0(3) . .
C16 C15 C5 120.6(3) . .
C17 C16 C15 119.2(3) . .
C17 C16 H16 120.4 . .
C15 C16 H16 120.4 . .
C16 C17 C18 119.8(4) . .
C16 C17 H17 120.1 . .
C18 C17 H17 120.1 . .
C19 C18 C17 117.9(4) . .
C19 C18 H18 121.1 . .
C17 C18 H18 121.1 . .
N8 C19 C18 123.0(3) . .
N8 C19 H19 118.5 . .
C18 C19 H19 118.5 . .
N9 C20 C21 119.8(3) . .
N9 C20 C6 117.9(3) . .
C21 C20 C6 122.2(3) . .
C22 C21 C20 119.3(3) . .
C22 C21 H21 120.3 . .
C20 C21 H21 120.3 . .
C21 C22 C23 119.9(4) . .
C21 C22 H22 120.0 . .
C23 C22 H22 120.0 . .
C24 C23 C22 119.0(3) . .
C24 C23 H23 120.5 . .
C22 C23 H23 120.5 . .
N9 C24 C23 120.5(3) . .
N9 C24 H24 119.8 . .
C23 C24 H24 119.8 . .
N10 C25 C26 122.3(3) . .
N10 C25 C7 117.0(3) . .
C26 C25 C7 120.6(3) . .
C25 C26 C27 119.5(4) . .
C25 C26 H26 120.2 . .
C27 C26 H26 120.2 . .
C26 C27 C28 118.1(4) . .
C26 C27 H27 121.0 . .
C28 C27 H27 121.0 . .
C29 C28 C27 119.1(4) . .
C29 C28 H28 120.4 . .
C27 C28 H28 120.4 . .
N10 C29 C28 122.7(3) . .
N10 C29 H29 118.7 . .
C28 C29 H29 118.7 . .
C31 C30 N11 118.5(4) . .
C31 C30 C8 116.1(3) . .
N11 C30 C8 125.5(4) . .
C32 C31 C30 122.6(4) . .
C32 C31 H31 118.7 . .
C30 C31 H31 118.7 . .
C31 C32 C33 120.9(4) . .
C31 C32 H32 119.6 . .
C33 C32 H32 119.6 . .
C34 C33 C32 118.1(5) . .
C34 C33 H33 120.9 . .
C32 C33 H33 120.9 . .
N11 C34 C33 118.9(4) . .
N11 C34 H34 120.6 . .
C33 C34 H34 120.6 . .
C36 C35 N12 123.0(4) . .
C36 C35 C9 119.2(4) . .
N12 C35 C9 117.7(3) . .
C35 C36 C37 118.5(4) . .
C35 C36 H36 120.7 . .
C37 C36 H36 120.7 . .
C36 C37 C38 120.5(5) . .
C36 C37 H37 119.8 . .
C38 C37 H37 119.8 . .
C39 C38 C37 118.0(5) . .
C39 C38 H38 121.0 . .
C37 C38 H38 121.0 . .
N12 C39 C38 121.9(4) . .
N12 C39 H39 119.1 . .
C38 C39 H39 119.1 . .
C1 N1 C3 113.7(3) . .
C2 N2 C1 112.9(3) . .
C2 N3 C3 113.5(3) . .
C1 N4 C5 121.1(3) . .
C1 N4 C4 119.2(3) . .
C5 N4 C4 119.6(3) . .
C2 N5 C6 119.2(3) . .
C2 N5 C7 119.7(3) . .
C6 N5 C7 121.0(3) . .
C3 N6 C8 119.7(3) . .
C3 N6 C9 122.9(3) . .
C8 N6 C9 117.1(3) . .
C14 N7 C10 122.2(3) . .
C15 N8 C19 118.7(3) . .
C24 N9 C20 121.4(3) . .
C25 N10 C29 118.3(3) . .
C34 N11 C30 121.0(4) . .
C39 N12 C35 118.1(4) . .
N20 C42 C43 177.9(8) . .
C42 C43 H43A 109.5 . .
C42 C43 H43B 109.5 . .
H43A C43 H43B 109.5 . .
C42 C43 H43C 109.5 . .
H43A C43 H43C 109.5 . .
H43B C43 H43C 109.5 . .
C45 C44 H44A 109.5 . .
C45 C44 H44B 109.5 . .
H44A C44 H44B 109.5 . .
C45 C44 H44C 109.5 . .
H44A C44 H44C 109.5 . .
H44B C44 H44C 109.5 . .
N21 C45 C44 176.1(12) . .
N22 C46 C47 179.1(11) . .
C46 C47 H47A 109.5 . .
C46 C47 H47B 109.5 . .
H47A C47 H47B 109.5 . .
C46 C47 H47C 109.5 . .
H47A C47 H47C 109.5 . .
H47B C47 H47C 109.5 . .

loop_
_geom_bond_atom_site_label_1
_geom_bond_atom_site_label_2
_geom_bond_distance
_geom_bond_site_symmetry_2
Nd1 O7 2.566(2) .
Nd1 O7 2.566(2) 2_666
Nd1 O6 2.566(3) .
Nd1 O6 2.566(3) 2_666
Nd1 O9 2.601(2) .
Nd1 O9 2.601(2) 2_666
Nd1 O4 2.605(3) 2_666
Nd1 O4 2.605(3) .
Nd1 O1 2.613(3) 2_666
Nd1 O1 2.613(3) .
Nd1 O3 2.614(3) 2_666
Nd1 O3 2.614(3) .
N13 O2 1.224(4) .
N13 O3 1.263(4) .
N13 O1 1.270(4) .
N14 O5 1.241(5) .
N14 O6 1.251(6) .
N14 O4 1.283(5) .
N15 O8 1.222(4) .
N15 O9 1.252(4) .
N15 O7 1.265(4) .
Nd2 O12 2.577(2) 2_775
Nd2 O12 2.577(2) .
Nd2 O16 2.580(2) 2_775
Nd2 O16 2.580(2) .
Nd2 O18 2.580(2) 2_775
Nd2 O18 2.580(2) .
Nd2 O10 2.605(2) 2_775
Nd2 O10 2.605(2) .
Nd2 O15 2.605(2) 2_775
Nd2 O15 2.605(2) .
Nd2 O13 2.631(2) 2_775
Nd2 O13 2.631(2) .
N16 O11 1.229(3) .
N16 O10 1.264(3) .
N16 O12 1.275(3) .
N17 O14 1.230(3) .
N17 O13 1.249(3) .
N17 O15 1.279(3) .
N18 O17 1.223(4) .
N18 O16 1.268(4) .
N18 O18 1.270(4) .
C1 N1 1.334(4) .
C1 N2 1.343(4) .
C1 N4 1.365(4) .
C2 N3 1.334(4) .
C2 N2 1.335(4) .
C2 N5 1.365(4) .
C3 N1 1.341(4) .
C3 N3 1.344(4) .
C3 N6 1.348(4) .
C4 N4 1.457(4) .
C4 C10 1.506(4) .
C4 H4A 0.9900 .
C4 H4B 0.9900 .
C5 N4 1.451(5) .
C5 C15 1.509(5) .
C5 H5A 0.9900 .
C5 H5B 0.9900 .
C6 N5 1.449(5) .
C6 C20 1.495(5) .
C6 H6A 0.9900 .
C6 H6B 0.9900 .
C7 N5 1.452(4) .
C7 C25 1.515(5) .
C7 H7A 0.9900 .
C7 H7B 0.9900 .
C8 N6 1.452(5) .
C8 C30 1.495(6) .
C8 H8A 0.9900 .
C8 H8B 0.9900 .
C9 N6 1.479(4) .
C9 C35 1.499(6) .
C9 H9A 0.9900 .
C9 H9B 0.9900 .
C10 N7 1.343(4) .
C10 C11 1.385(4) .
C11 C12 1.388(5) .
C11 H11 0.9500 .
C12 C13 1.380(5) .
C12 H12 0.9500 .
C13 C14 1.375(5) .
C13 H13 0.9500 .
C14 N7 1.343(4) .
C14 H14 0.9500 .
C15 N8 1.335(4) .
C15 C16 1.387(5) .
C16 C17 1.378(6) .
C16 H16 0.9500 .
C17 C18 1.378(6) .
C17 H17 0.9500 .
C18 C19 1.375(5) .
C18 H18 0.9500 .
C19 N8 1.346(5) .
C19 H19 0.9500 .
C20 N9 1.354(4) .
C20 C21 1.377(5) .
C21 C22 1.375(6) .
C21 H21 0.9500 .
C22 C23 1.389(6) .
C22 H22 0.9500 .
C23 C24 1.368(5) .
C23 H23 0.9500 .
C24 N9 1.344(4) .
C24 H24 0.9500 .
C25 N10 1.338(4) .
C25 C26 1.375(5) .
C26 C27 1.383(6) .
C26 H26 0.9500 .
C27 C28 1.393(6) .
C27 H27 0.9500 .
C28 C29 1.368(6) .
C28 H28 0.9500 .
C29 N10 1.344(5) .
C29 H29 0.9500 .
C30 C31 1.329(5) .
C30 N11 1.389(5) .
C31 C32 1.310(7) .
C31 H31 0.9500 .
C32 C33 1.399(7) .
C32 H32 0.9500 .
C33 C34 1.382(6) .
C33 H33 0.9500 .
C34 N11 1.361(6) .
C34 H34 0.9500 .
C35 C36 1.358(6) .
C35 N12 1.363(5) .
C36 C37 1.366(8) .
C36 H36 0.9500 .
C37 C38 1.393(8) .
C37 H37 0.9500 .
C38 C39 1.385(7) .
C38 H38 0.9500 .
C39 N12 1.348(6) .
C39 H39 0.9500 .
C42 N20 1.258(10) .
C42 C43 1.263(11) .
C43 H43A 0.9800 .
C43 H43B 0.9800 .
C43 H43C 0.9800 .
C44 C45 1.463(14) .
C44 H44A 0.9800 .
C44 H44B 0.9800 .
C44 H44C 0.9800 .
C45 N21 0.958(14) .
C46 N22 1.181(18) .
C46 C47 1.39(2) .
C47 H47A 0.9800 .
C47 H47B 0.9800 .
C47 H47C 0.9800 .
